data_7034209
loop_
_publ_author_name
'Kumar, Rajnish'
'Mani, Ganesan'

_publ_section_title
;
 Exhibition of the Br\/onsted acid-base character of a Schiff base in
 palladium(ii) complex formation: lithium complexation, fluxional
 properties and catalysis of Suzuki reactions in water.
;
_journal_issue 15
_journal_name_full 'Dalton transactions (Cambridge, England : 2003)'
_journal_page_first 6896
_journal_page_last 6908
_journal_paper_doi 10.1039/c5dt00438a
_journal_volume 44
_journal_year 2015
_chemical_formula_sum 'C37 H51 N5 O'
_chemical_formula_weight 581.83
_chemical_name_systematic
;
 ?
;
_space_group_IT_number 2
_symmetry_cell_setting triclinic
_symmetry_space_group_name_Hall '-P 1'
_symmetry_space_group_name_H-M 'P -1'
_atom_sites_solution_hydrogens geom
_atom_sites_solution_primary direct
_atom_sites_solution_secondary difmap
_audit_creation_method SHELXL-97
_audit_update_record
;
2015-01-27 deposited with the CCDC.
2015-02-26 downloaded from the CCDC.
;
_cell_angle_alpha 71.233(11)
_cell_angle_beta 84.201(11)
_cell_angle_gamma 76.698(11)
_cell_formula_units_Z 2
_cell_length_a 10.429(4)
_cell_length_b 13.208(5)
_cell_length_c 14.228(5)
_cell_measurement_reflns_used 21315
_cell_measurement_temperature 293(2)
_cell_measurement_theta_max 24.87
_cell_measurement_theta_min 1.51
_cell_volume 1805.1(12)
_computing_structure_refinement 'SHELXL-97 (Sheldrick, 2008)'
_computing_structure_solution sir92
_diffrn_ambient_temperature 293(2)
_diffrn_measured_fraction_theta_full 0.991
_diffrn_measured_fraction_theta_max 0.991
_diffrn_measurement_device_type 'Bruker CCD APEX 2'
_diffrn_measurement_method hemisphere
_diffrn_radiation_monochromator graphite
_diffrn_radiation_source 'fine-focus sealed tube'
_diffrn_radiation_type MoK\a
_diffrn_radiation_wavelength 0.71073
_diffrn_reflns_av_R_equivalents 0.0955
_diffrn_reflns_av_sigmaI/netI 0.1010
_diffrn_reflns_limit_h_max 12
_diffrn_reflns_limit_h_min -11
_diffrn_reflns_limit_k_max 15
_diffrn_reflns_limit_k_min -14
_diffrn_reflns_limit_l_max 16
_diffrn_reflns_limit_l_min -16
_diffrn_reflns_number 21315
_diffrn_reflns_theta_full 24.87
_diffrn_reflns_theta_max 24.87
_diffrn_reflns_theta_min 1.51
_exptl_absorpt_coefficient_mu 0.065
_exptl_absorpt_correction_T_max 0.9948
_exptl_absorpt_correction_T_min 0.9757
_exptl_absorpt_correction_type multi-scan
_exptl_absorpt_process_details sadabs
_exptl_crystal_colour Colorless
_exptl_crystal_density_diffrn 1.070
_exptl_crystal_density_method 'not measured'
_exptl_crystal_description Prism
_exptl_crystal_F_000 632
_exptl_crystal_size_max 0.38
_exptl_crystal_size_mid 0.18
_exptl_crystal_size_min 0.08
_refine_diff_density_max 0.221
_refine_diff_density_min -0.161
_refine_diff_density_rms 0.039
_refine_ls_extinction_coef 0.009(2)
_refine_ls_extinction_expression Fc^*^=kFc[1+0.001xFc^2^\l^3^/sin(2\q)]^-1/4^
_refine_ls_extinction_method SHELXL
_refine_ls_goodness_of_fit_ref 1.004
_refine_ls_hydrogen_treatment mixed
_refine_ls_matrix_type full
_refine_ls_number_parameters 401
_refine_ls_number_reflns 6222
_refine_ls_number_restraints 2
_refine_ls_restrained_S_all 1.004
_refine_ls_R_factor_all 0.1863
_refine_ls_R_factor_gt 0.0724
_refine_ls_shift/su_max 0.000
_refine_ls_shift/su_mean 0.000
_refine_ls_structure_factor_coef Fsqd
_refine_ls_weighting_details 'calc w=1/[\s^2^(Fo^2^)+(0.0856P)^2^+0.0000P] where P=(Fo^2^+2Fc^2^)/3'
_refine_ls_weighting_scheme calc
_refine_ls_wR_factor_gt 0.1610
_refine_ls_wR_factor_ref 0.2117
_reflns_number_gt 2582
_reflns_number_total 6222
_reflns_threshold_expression >2\s(I)
_cod_data_source_file c5dt00438a2.cif
_cod_data_source_block H2L
_cod_depositor_comments
;
The following automatic conversions were performed:

'_symmetry_cell_setting' value 'Triclinic' changed to 'triclinic'
according to
/usr/data/users/saulius/crontab/automatic-downloads/rss-feeds/RSC/lib/dictionaries/cif_core.dic
dictionary named 'cif_core.dic' version 2.4.2 from 2011-04-26.

Automatic conversion script
Id: cif_fix_values 3086 2015-02-26 13:12:21Z robertas 

 Adding full bibliography for 7034209--7034214.cif.
;
_cod_original_cell_volume 1805.1(11)
_cod_original_sg_symbol_H-M P-1
_cod_database_code 7034209

loop_
_symmetry_equiv_pos_as_xyz
'x, y, z'
'-x, -y, -z'

loop_
_atom_site_label
_atom_site_type_symbol
_atom_site_fract_x
_atom_site_fract_y
_atom_site_fract_z
_atom_site_U_iso_or_equiv
_atom_site_adp_type
_atom_site_occupancy
_atom_site_symmetry_multiplicity
_atom_site_calc_flag
_atom_site_refinement_flags
C1 C 1.0279(7) 0.1163(5) 0.3574(4) 0.152(3) Uani 1 1 d .
H21A H 1.0856 0.1659 0.3489 0.228 Uiso 1 1 calc R
H21B H 1.0543 0.0529 0.4134 0.228 Uiso 1 1 calc R
H21C H 0.9391 0.1520 0.3685 0.228 Uiso 1 1 calc R
C2 C 1.0351(5) 0.0821(3) 0.2649(3) 0.0763(13) Uani 1 1 d .
H20 H 1.0042 0.1485 0.2101 0.092 Uiso 1 1 calc R
C3 C 1.1769(5) 0.0365(4) 0.2392(5) 0.137(2) Uani 1 1 d .
H22A H 1.2302 0.0880 0.2359 0.205 Uiso 1 1 calc R
H22B H 1.1809 0.0239 0.1760 0.205 Uiso 1 1 calc R
H22C H 1.2092 -0.0312 0.2893 0.205 Uiso 1 1 calc R
C4 C 0.9468(4) 0.0045(3) 0.2710(3) 0.0643(11) Uani 1 1 d .
C5 C 0.9537(5) -0.0898(3) 0.3517(3) 0.0806(13) Uani 1 1 d .
H18 H 1.0118 -0.1036 0.4019 0.097 Uiso 1 1 calc R
C6 C 0.8761(5) -0.1631(4) 0.3584(3) 0.0903(15) Uani 1 1 d .
H17 H 0.8822 -0.2260 0.4128 0.108 Uiso 1 1 calc R
C7 C 0.7887(5) -0.1436(4) 0.2844(4) 0.0860(14) Uani 1 1 d .
H16 H 0.7358 -0.1933 0.2902 0.103 Uiso 1 1 calc R
C8 C 0.7788(4) -0.0511(3) 0.2016(3) 0.0675(11) Uani 1 1 d .
C9 C 0.8581(4) 0.0226(3) 0.1966(3) 0.0560(10) Uani 1 1 d .
C10 C 0.6816(4) -0.0374(4) 0.1232(3) 0.0823(13) Uani 1 1 d .
H23 H 0.6803 0.0342 0.0734 0.099 Uiso 1 1 calc R
C11 C 0.5417(5) -0.0384(5) 0.1655(4) 0.143(2) Uani 1 1 d .
H24A H 0.5144 0.0176 0.1971 0.214 Uiso 1 1 calc R
H24B H 0.5391 -0.1084 0.2133 0.214 Uiso 1 1 calc R
H24C H 0.4834 -0.0249 0.1128 0.214 Uiso 1 1 calc R
C12 C 0.7260(5) -0.1250(4) 0.0695(4) 0.128(2) Uani 1 1 d .
H25A H 0.8127 -0.1213 0.0405 0.192 Uiso 1 1 calc R
H25B H 0.6655 -0.1119 0.0183 0.192 Uiso 1 1 calc R
H25C H 0.7275 -0.1962 0.1164 0.192 Uiso 1 1 calc R
C13 C 0.8743(3) 0.1252(3) 0.0276(3) 0.0609(10) Uani 1 1 d .
H13 H 0.8926 0.0584 0.0151 0.073 Uiso 1 1 calc R
C14 C 0.8762(3) 0.2208(3) -0.0553(3) 0.0558(10) Uani 1 1 d .
C15 C 0.8984(4) 0.2293(3) -0.1543(3) 0.0727(12) Uani 1 1 d .
H11 H 0.9120 0.1721 -0.1813 0.087 Uiso 1 1 calc R
C16 C 0.8971(4) 0.3385(4) -0.2071(3) 0.0790(13) Uani 1 1 d .
H10 H 0.9096 0.3671 -0.2754 0.095 Uiso 1 1 calc R
C17 C 0.8741(4) 0.3961(3) -0.1404(3) 0.0653(11) Uani 1 1 d .
C18 C 0.8792(5) 0.5121(3) -0.1535(3) 0.0863(14) Uani 1 1 d .
H8A H 0.9705 0.5177 -0.1549 0.104 Uiso 1 1 calc R
H8B H 0.8426 0.5580 -0.2170 0.104 Uiso 1 1 calc R
C19 C 0.8571(5) 0.6436(4) -0.0668(4) 0.1075(17) Uani 1 1 d .
H7A H 0.8088 0.6693 -0.0149 0.161 Uiso 1 1 calc R
H7B H 0.8467 0.7018 -0.1285 0.161 Uiso 1 1 calc R
H7C H 0.9488 0.6195 -0.0513 0.161 Uiso 1 1 calc R
C20 C 0.6660(4) 0.5842(3) -0.0891(3) 0.0749(12) Uani 1 1 d .
H6A H 0.6370 0.5266 -0.1043 0.090 Uiso 1 1 calc R
H6B H 0.6465 0.6501 -0.1452 0.090 Uiso 1 1 calc R
C21 C 0.5922(4) 0.6038(3) 0.0004(3) 0.0621(11) Uani 1 1 d .
C22 C 0.4948(4) 0.6869(3) 0.0135(3) 0.0783(13) Uani 1 1 d .
H4A H 0.4563 0.7489 -0.0361 0.094 Uiso 1 1 calc R
C23 C 0.4630(4) 0.6619(3) 0.1153(3) 0.0766(12) Uani 1 1 d .
H3 H 0.3995 0.7044 0.1454 0.092 Uiso 1 1 calc R
C24 C 0.5425(4) 0.5634(3) 0.1626(3) 0.0579(10) Uani 1 1 d .
C25 C 0.5476(4) 0.4998(3) 0.2650(3) 0.0601(10) Uani 1 1 d .
H1 H 0.4914 0.5282 0.3096 0.072 Uiso 1 1 calc R
C26 C 0.6224(4) 0.3520(3) 0.4046(3) 0.0562(10) Uani 1 1 d .
C27 C 0.6890(4) 0.3849(3) 0.4667(3) 0.0710(12) Uani 1 1 d .
C28 C 0.6859(4) 0.3281(4) 0.5671(3) 0.0865(14) Uani 1 1 d .
H30 H 0.7282 0.3487 0.6104 0.104 Uiso 1 1 calc R
C29 C 0.6232(5) 0.2430(4) 0.6049(4) 0.0922(15) Uani 1 1 d .
H29 H 0.6216 0.2074 0.6729 0.111 Uiso 1 1 calc R
C30 C 0.5628(5) 0.2105(4) 0.5422(4) 0.0979(16) Uani 1 1 d .
H28 H 0.5214 0.1516 0.5679 0.117 Uiso 1 1 calc R
C31 C 0.5619(4) 0.2641(3) 0.4403(3) 0.0747(12) Uani 1 1 d .
C32 C 0.7634(6) 0.4764(5) 0.4253(4) 0.1084(18) Uani 1 1 d .
H32 H 0.7276 0.5194 0.3599 0.130 Uiso 1 1 calc R
C33 C 0.7473(7) 0.5525(4) 0.4834(6) 0.178(3) Uani 1 1 d .
H33A H 0.7942 0.6095 0.4505 0.267 Uiso 1 1 calc R
H33B H 0.7816 0.5138 0.5483 0.267 Uiso 1 1 calc R
H33C H 0.6554 0.5841 0.4894 0.267 Uiso 1 1 calc R
C34 C 0.9054(7) 0.4296(7) 0.4080(7) 0.239(5) Uani 1 1 d .
H34A H 0.9520 0.4879 0.3808 0.358 Uiso 1 1 calc R
H34B H 0.9121 0.3886 0.3622 0.358 Uiso 1 1 calc R
H34C H 0.9431 0.3823 0.4698 0.358 Uiso 1 1 calc R
C35 C 0.5004(7) 0.2233(4) 0.3707(4) 0.1095(18) Uani 1 1 d .
H35 H 0.5039 0.2758 0.3041 0.131 Uiso 1 1 calc R
C36 C 0.3594(7) 0.2185(6) 0.3952(5) 0.171(3) Uani 1 1 d .
H36A H 0.3257 0.1948 0.3474 0.256 Uiso 1 1 calc R
H36B H 0.3097 0.2898 0.3939 0.256 Uiso 1 1 calc R
H36C H 0.3518 0.1679 0.4603 0.256 Uiso 1 1 calc R
C37 C 0.5804(8) 0.1140(7) 0.3650(7) 0.243(5) Uani 1 1 d .
H37A H 0.5414 0.0912 0.3190 0.364 Uiso 1 1 calc R
H37B H 0.5816 0.0606 0.4295 0.364 Uiso 1 1 calc R
H37C H 0.6690 0.1209 0.3430 0.364 Uiso 1 1 calc R
N1 N 0.8495(3) 0.1239(2) 0.1181(2) 0.0582(8) Uani 1 1 d .
N2 N 0.8605(3) 0.3243(3) -0.0487(2) 0.0609(9) Uani 1 1 d .
H1N2 H 0.844(3) 0.343(3) 0.006(3) 0.073 Uiso 1 1 d .
N3 N 0.8073(4) 0.5531(2) -0.0752(2) 0.0650(9) Uani 1 1 d .
N4 N 0.6212(3) 0.5302(3) 0.0908(2) 0.0599(9) Uani 1 1 d .
H1N4 H 0.682(4) 0.469(3) 0.102(3) 0.072 Uiso 1 1 d .
N5 N 0.6241(3) 0.4067(2) 0.2994(2) 0.0581(8) Uani 1 1 d .
O1 O 0.8031(3) 0.3248(2) 0.1619(2) 0.0822(9) Uani 1 1 d D
H1W H 0.802(5) 0.265(2) 0.157(3) 0.099 Uiso 1 1 d D
H2W H 0.757(4) 0.333(3) 0.212(2) 0.099 Uiso 1 1 d D

loop_
_atom_site_aniso_label
_atom_site_aniso_U_11
_atom_site_aniso_U_22
_atom_site_aniso_U_33
_atom_site_aniso_U_23
_atom_site_aniso_U_13
_atom_site_aniso_U_12
C1 0.206(7) 0.174(6) 0.131(5) -0.079(5) 0.006(5) -0.106(5)
C2 0.088(4) 0.061(3) 0.081(3) -0.015(2) -0.018(3) -0.020(3)
C3 0.086(4) 0.105(4) 0.208(7) -0.037(4) 0.008(4) -0.019(3)
C4 0.075(3) 0.056(2) 0.060(3) -0.018(2) 0.003(2) -0.012(2)
C5 0.108(4) 0.068(3) 0.064(3) -0.016(2) -0.007(3) -0.019(3)
C6 0.130(5) 0.067(3) 0.068(3) -0.008(2) 0.006(3) -0.031(3)
C7 0.108(4) 0.073(3) 0.082(3) -0.022(3) 0.013(3) -0.041(3)
C8 0.074(3) 0.059(3) 0.071(3) -0.023(2) 0.007(2) -0.018(2)
C9 0.062(3) 0.046(2) 0.060(3) -0.020(2) 0.005(2) -0.008(2)
C10 0.076(3) 0.082(3) 0.093(3) -0.025(3) 0.000(3) -0.030(3)
C11 0.082(4) 0.210(7) 0.143(5) -0.049(5) 0.012(4) -0.058(4)
C12 0.142(5) 0.136(5) 0.137(5) -0.080(4) -0.022(4) -0.028(4)
C13 0.053(3) 0.055(2) 0.074(3) -0.024(2) 0.003(2) -0.0063(19)
C14 0.055(3) 0.056(2) 0.056(3) -0.021(2) 0.0047(19) -0.007(2)
C15 0.080(3) 0.073(3) 0.066(3) -0.030(2) 0.006(2) -0.009(2)
C16 0.099(4) 0.084(3) 0.053(3) -0.022(3) 0.009(2) -0.020(3)
C17 0.077(3) 0.060(3) 0.055(3) -0.011(2) 0.006(2) -0.021(2)
C18 0.108(4) 0.081(3) 0.071(3) -0.021(3) 0.021(3) -0.036(3)
C19 0.119(4) 0.097(4) 0.128(4) -0.046(3) 0.013(3) -0.054(3)
C20 0.082(4) 0.082(3) 0.060(3) -0.010(2) -0.008(2) -0.032(3)
C21 0.062(3) 0.064(3) 0.057(3) -0.010(2) -0.012(2) -0.014(2)
C22 0.077(3) 0.065(3) 0.075(3) -0.003(2) -0.016(3) -0.002(3)
C23 0.069(3) 0.065(3) 0.088(3) -0.023(3) -0.003(2) 0.001(2)
C24 0.058(3) 0.057(2) 0.061(3) -0.018(2) -0.001(2) -0.016(2)
C25 0.058(3) 0.067(3) 0.063(3) -0.028(2) 0.006(2) -0.020(2)
C26 0.061(3) 0.049(2) 0.057(2) -0.015(2) 0.007(2) -0.013(2)
C27 0.070(3) 0.082(3) 0.062(3) -0.016(2) -0.002(2) -0.025(2)
C28 0.088(4) 0.104(4) 0.069(3) -0.021(3) -0.010(3) -0.028(3)
C29 0.114(4) 0.084(3) 0.067(3) -0.004(3) -0.004(3) -0.024(3)
C30 0.141(5) 0.079(3) 0.074(3) -0.014(3) 0.017(3) -0.045(3)
C31 0.094(3) 0.071(3) 0.065(3) -0.023(2) 0.010(2) -0.031(3)
C32 0.123(5) 0.151(5) 0.078(3) -0.027(3) -0.008(3) -0.089(4)
C33 0.194(7) 0.105(5) 0.267(9) -0.084(6) 0.026(6) -0.071(5)
C34 0.146(7) 0.254(9) 0.397(13) -0.194(9) 0.150(8) -0.136(7)
C35 0.165(6) 0.112(4) 0.081(3) -0.034(3) 0.018(3) -0.089(4)
C36 0.159(7) 0.246(8) 0.166(6) -0.110(6) -0.011(5) -0.087(6)
C37 0.229(9) 0.252(9) 0.355(13) -0.248(10) 0.080(8) -0.075(7)
N1 0.061(2) 0.0534(19) 0.059(2) -0.0171(17) 0.0005(16) -0.0093(16)
N2 0.074(2) 0.060(2) 0.049(2) -0.0163(18) 0.0037(17) -0.0156(17)
N3 0.080(3) 0.060(2) 0.057(2) -0.0168(17) 0.0059(18) -0.0251(19)
N4 0.066(2) 0.054(2) 0.054(2) -0.0113(19) -0.0033(18) -0.0086(17)
N5 0.066(2) 0.0513(19) 0.056(2) -0.0150(16) 0.0038(16) -0.0137(17)
O1 0.104(2) 0.0636(18) 0.070(2) -0.0232(17) 0.0159(16) -0.0037(19)

loop_
_atom_type_symbol
_atom_type_description
_atom_type_scat_dispersion_real
_atom_type_scat_dispersion_imag
_atom_type_scat_source
C C 0.0033 0.0016 'International Tables Vol C Tables 4.2.6.8 and 6.1.1.4'
H H 0.0000 0.0000 'International Tables Vol C Tables 4.2.6.8 and 6.1.1.4'
N N 0.0061 0.0033 'International Tables Vol C Tables 4.2.6.8 and 6.1.1.4'
O O 0.0106 0.0060 'International Tables Vol C Tables 4.2.6.8 and 6.1.1.4'

loop_
_geom_angle_atom_site_label_1
_geom_angle_atom_site_label_2
_geom_angle_atom_site_label_3
_geom_angle
C2 C1 H21A 109.5
C2 C1 H21B 109.5
H21A C1 H21B 109.5
C2 C1 H21C 109.5
H21A C1 H21C 109.5
H21B C1 H21C 109.5
C4 C2 C1 113.3(4)
C4 C2 C3 111.7(4)
C1 C2 C3 110.6(4)
C4 C2 H20 106.9
C1 C2 H20 106.9
C3 C2 H20 106.9
C2 C3 H22A 109.5
C2 C3 H22B 109.5
H22A C3 H22B 109.5
C2 C3 H22C 109.5
H22A C3 H22C 109.5
H22B C3 H22C 109.5
C5 C4 C9 117.9(4)
C5 C4 C2 119.8(4)
C9 C4 C2 122.3(4)
C6 C5 C4 121.1(4)
C6 C5 H18 119.4
C4 C5 H18 119.4
C5 C6 C7 120.2(4)
C5 C6 H17 119.9
C7 C6 H17 119.9
C6 C7 C8 121.1(4)
C6 C7 H16 119.4
C8 C7 H16 119.4
C7 C8 C9 117.8(4)
C7 C8 C10 117.4(4)
C9 C8 C10 124.8(4)
C8 C9 C4 122.0(4)
C8 C9 N1 122.4(4)
C4 C9 N1 115.6(3)
C11 C10 C8 112.6(4)
C11 C10 C12 110.2(4)
C8 C10 C12 111.4(4)
C11 C10 H23 107.5
C8 C10 H23 107.5
C12 C10 H23 107.5
C10 C11 H24A 109.5
C10 C11 H24B 109.5
H24A C11 H24B 109.5
C10 C11 H24C 109.5
H24A C11 H24C 109.5
H24B C11 H24C 109.5
C10 C12 H25A 109.5
C10 C12 H25B 109.5
H25A C12 H25B 109.5
C10 C12 H25C 109.5
H25A C12 H25C 109.5
H25B C12 H25C 109.5
N1 C13 C14 125.4(3)
N1 C13 H13 117.3
C14 C13 H13 117.3
N2 C14 C15 106.6(3)
N2 C14 C13 124.6(3)
C15 C14 C13 128.8(4)
C14 C15 C16 108.1(4)
C14 C15 H11 125.9
C16 C15 H11 125.9
C17 C16 C15 107.7(4)
C17 C16 H10 126.1
C15 C16 H10 126.1
N2 C17 C16 107.6(3)
N2 C17 C18 121.3(4)
C16 C17 C18 130.6(4)
N3 C18 C17 113.2(3)
N3 C18 H8A 108.9
C17 C18 H8A 108.9
N3 C18 H8B 108.9
C17 C18 H8B 108.9
H8A C18 H8B 107.7
N3 C19 H7A 109.5
N3 C19 H7B 109.5
H7A C19 H7B 109.5
N3 C19 H7C 109.5
H7A C19 H7C 109.5
H7B C19 H7C 109.5
N3 C20 C21 111.9(3)
N3 C20 H6A 109.2
C21 C20 H6A 109.2
N3 C20 H6B 109.2
C21 C20 H6B 109.2
H6A C20 H6B 107.9
N4 C21 C22 107.7(4)
N4 C21 C20 119.6(4)
C22 C21 C20 132.6(4)
C21 C22 C23 107.5(4)
C21 C22 H4A 126.2
C23 C22 H4A 126.2
C24 C23 C22 107.8(4)
C24 C23 H3 126.1
C22 C23 H3 126.1
N4 C24 C23 106.6(4)
N4 C24 C25 122.7(4)
C23 C24 C25 130.6(4)
N5 C25 C24 124.5(4)
N5 C25 H1 117.8
C24 C25 H1 117.8
C31 C26 C27 122.0(4)
C31 C26 N5 118.6(4)
C27 C26 N5 119.3(3)
C28 C27 C26 116.8(4)
C28 C27 C32 121.8(4)
C26 C27 C32 121.4(4)
C29 C28 C27 122.4(4)
C29 C28 H30 118.8
C27 C28 H30 118.8
C28 C29 C30 119.5(5)
C28 C29 H29 120.3
C30 C29 H29 120.3
C29 C30 C31 121.2(4)
C29 C30 H28 119.4
C31 C30 H28 119.4
C26 C31 C30 118.1(4)
C26 C31 C35 121.2(4)
C30 C31 C35 120.6(4)
C33 C32 C34 112.1(5)
C33 C32 C27 115.0(5)
C34 C32 C27 109.7(5)
C33 C32 H32 106.5
C34 C32 H32 106.5
C27 C32 H32 106.5
C32 C33 H33A 109.5
C32 C33 H33B 109.5
H33A C33 H33B 109.5
C32 C33 H33C 109.5
H33A C33 H33C 109.5
H33B C33 H33C 109.5
C32 C34 H34A 109.5
C32 C34 H34B 109.5
H34A C34 H34B 109.5
C32 C34 H34C 109.5
H34A C34 H34C 109.5
H34B C34 H34C 109.5
C36 C35 C37 111.0(5)
C36 C35 C31 113.6(5)
C37 C35 C31 111.0(5)
C36 C35 H35 106.9
C37 C35 H35 106.9
C31 C35 H35 106.9
C35 C36 H36A 109.5
C35 C36 H36B 109.5
H36A C36 H36B 109.5
C35 C36 H36C 109.5
H36A C36 H36C 109.5
H36B C36 H36C 109.5
C35 C37 H37A 109.5
C35 C37 H37B 109.5
H37A C37 H37B 109.5
C35 C37 H37C 109.5
H37A C37 H37C 109.5
H37B C37 H37C 109.5
C13 N1 C9 120.8(3)
C17 N2 C14 110.0(3)
C17 N2 H1N2 124(2)
C14 N2 H1N2 126(2)
C19 N3 C20 110.7(3)
C19 N3 C18 110.7(3)
C20 N3 C18 112.6(3)
C21 N4 C24 110.3(3)
C21 N4 H1N4 125(2)
C24 N4 H1N4 124(2)
C25 N5 C26 119.1(3)
H1W O1 H2W 109(4)

loop_
_geom_bond_atom_site_label_1
_geom_bond_atom_site_label_2
_geom_bond_distance
C1 C2 1.513(6)
C1 H21A 0.9600
C1 H21B 0.9600
C1 H21C 0.9600
C2 C4 1.505(5)
C2 C3 1.518(6)
C2 H20 0.9800
C3 H22A 0.9600
C3 H22B 0.9600
C3 H22C 0.9600
C4 C5 1.389(5)
C4 C9 1.404(5)
C5 C6 1.373(6)
C5 H18 0.9300
C6 C7 1.384(6)
C6 H17 0.9300
C7 C8 1.390(5)
C7 H16 0.9300
C8 C9 1.395(5)
C8 C10 1.523(6)
C9 N1 1.431(4)
C10 C11 1.522(6)
C10 C12 1.546(6)
C10 H23 0.9800
C11 H24A 0.9600
C11 H24B 0.9600
C11 H24C 0.9600
C12 H25A 0.9600
C12 H25B 0.9600
C12 H25C 0.9600
C13 N1 1.282(4)
C13 C14 1.426(5)
C13 H13 0.9300
C14 N2 1.371(4)
C14 C15 1.377(5)
C15 C16 1.392(5)
C15 H11 0.9300
C16 C17 1.368(5)
C16 H10 0.9300
C17 N2 1.360(4)
C17 C18 1.496(5)
C18 N3 1.458(5)
C18 H8A 0.9700
C18 H8B 0.9700
C19 N3 1.450(5)
C19 H7A 0.9600
C19 H7B 0.9600
C19 H7C 0.9600
C20 N3 1.451(5)
C20 C21 1.485(5)
C20 H6A 0.9700
C20 H6B 0.9700
C21 N4 1.352(4)
C21 C22 1.361(5)
C22 C23 1.400(5)
C22 H4A 0.9300
C23 C24 1.373(5)
C23 H3 0.9300
C24 N4 1.365(4)
C24 C25 1.427(5)
C25 N5 1.276(4)
C25 H1 0.9300
C26 C31 1.377(5)
C26 C27 1.401(5)
C26 N5 1.437(4)
C27 C28 1.386(5)
C27 C32 1.513(6)
C28 C29 1.364(6)
C28 H30 0.9300
C29 C30 1.364(6)
C29 H29 0.9300
C30 C31 1.393(5)
C30 H28 0.9300
C31 C35 1.522(6)
C32 C33 1.466(7)
C32 C34 1.497(8)
C32 H32 0.9800
C33 H33A 0.9600
C33 H33B 0.9600
C33 H33C 0.9600
C34 H34A 0.9600
C34 H34B 0.9600
C34 H34C 0.9600
C35 C36 1.487(7)
C35 C37 1.514(8)
C35 H35 0.9800
C36 H36A 0.9600
C36 H36B 0.9600
C36 H36C 0.9600
C37 H37A 0.9600
C37 H37B 0.9600
C37 H37C 0.9600
N2 H1N2 0.88(3)
N4 H1N4 0.89(3)
O1 H1W 0.821(18)
O1 H2W 0.838(18)

loop_
_geom_hbond_atom_site_label_D
_geom_hbond_atom_site_label_H
_geom_hbond_atom_site_label_A
_geom_hbond_distance_DH
_geom_hbond_distance_HA
_geom_hbond_distance_DA
_geom_hbond_angle_DHA
N2 H1N2 O1 0.88(3) 2.16(4) 2.998(4) 159(3)
N4 H1N4 O1 0.89(3) 2.00(4) 2.870(4) 166(3)
O1 H1W N1 0.821(18) 2.05(2) 2.842(4) 163(4)
O1 H2W N5 0.838(18) 2.06(2) 2.859(4) 160(4)

loop_
_geom_torsion_atom_site_label_1
_geom_torsion_atom_site_label_2
_geom_torsion_atom_site_label_3
_geom_torsion_atom_site_label_4
_geom_torsion
C1 C2 C4 C5 -52.3(6)
C3 C2 C4 C5 73.5(5)
C1 C2 C4 C9 128.9(4)
C3 C2 C4 C9 -105.3(5)
C9 C4 C5 C6 0.0(6)
C2 C4 C5 C6 -178.8(4)
C4 C5 C6 C7 -0.2(7)
C5 C6 C7 C8 0.9(7)
C6 C7 C8 C9 -1.2(6)
C6 C7 C8 C10 179.1(4)
C7 C8 C9 C4 1.0(6)
C10 C8 C9 C4 -179.3(4)
C7 C8 C9 N1 -175.7(3)
C10 C8 C9 N1 4.0(6)
C5 C4 C9 C8 -0.4(5)
C2 C4 C9 C8 178.4(4)
C5 C4 C9 N1 176.6(3)
C2 C4 C9 N1 -4.7(5)
C7 C8 C10 C11 56.8(5)
C9 C8 C10 C11 -122.9(5)
C7 C8 C10 C12 -67.7(5)
C9 C8 C10 C12 112.6(5)
N1 C13 C14 N2 4.7(6)
N1 C13 C14 C15 -178.1(4)
N2 C14 C15 C16 0.5(4)
C13 C14 C15 C16 -177.0(4)
C14 C15 C16 C17 0.0(5)
C15 C16 C17 N2 -0.4(5)
C15 C16 C17 C18 171.3(4)
N2 C17 C18 N3 -28.4(6)
C16 C17 C18 N3 160.8(4)
N3 C20 C21 N4 -47.6(5)
N3 C20 C21 C22 131.4(5)
N4 C21 C22 C23 -0.6(5)
C20 C21 C22 C23 -179.6(4)
C21 C22 C23 C24 0.1(5)
C22 C23 C24 N4 0.4(4)
C22 C23 C24 C25 -177.8(4)
N4 C24 C25 N5 -0.5(6)
C23 C24 C25 N5 177.5(4)
C31 C26 C27 C28 -3.1(6)
N5 C26 C27 C28 -178.9(4)
C31 C26 C27 C32 175.5(4)
N5 C26 C27 C32 -0.3(6)
C26 C27 C28 C29 0.9(7)
C32 C27 C28 C29 -177.7(5)
C27 C28 C29 C30 1.2(7)
C28 C29 C30 C31 -1.2(7)
C27 C26 C31 C30 3.0(6)
N5 C26 C31 C30 178.9(4)
C27 C26 C31 C35 -174.6(4)
N5 C26 C31 C35 1.3(6)
C29 C30 C31 C26 -0.8(7)
C29 C30 C31 C35 176.8(5)
C28 C27 C32 C33 -43.2(7)
C26 C27 C32 C33 138.3(5)
C28 C27 C32 C34 84.1(6)
C26 C27 C32 C34 -94.4(6)
C26 C31 C35 C36 -124.8(5)
C30 C31 C35 C36 57.6(7)
C26 C31 C35 C37 109.2(6)
C30 C31 C35 C37 -68.3(7)
C14 C13 N1 C9 -176.2(3)
C8 C9 N1 C13 -61.6(5)
C4 C9 N1 C13 121.5(4)
C16 C17 N2 C14 0.8(5)
C18 C17 N2 C14 -171.9(4)
C15 C14 N2 C17 -0.8(4)
C13 C14 N2 C17 176.9(3)
C21 C20 N3 C19 -67.2(4)
C21 C20 N3 C18 168.3(3)
C17 C18 N3 C19 156.5(4)
C17 C18 N3 C20 -79.0(4)
C22 C21 N4 C24 0.9(4)
C20 C21 N4 C24 -179.9(3)
C23 C24 N4 C21 -0.8(4)
C25 C24 N4 C21 177.6(3)
C24 C25 N5 C26 178.3(3)
C31 C26 N5 C25 105.3(4)
C27 C26 N5 C25 -78.7(4)
